data_4330311
loop_
_publ_author_name
'Endrit Shurdha'
'Saul H. Lapidus'
'Peter W. Stephens'
'Curtis E. Moore'
'Arnold L. Rheingold'
'Joel S. Miller'

_publ_contact_author_address
; 
Department of Chemistry
University of Utah
Salt Lake City
UT 84112-0850
USA 
;
_publ_contact_author_email JSMILLER@chem.utah.edu
_publ_contact_author_name 'Joel S. Miller'
_publ_section_title
;
 Extended Network Thiocyanate- and Tetracyanoethanide-Based First-Row
 Transition Metal Complexes
;
_journal_name_full 'Inorganic Chemistry'
_journal_page_first 9655
_journal_page_last 9665
_journal_paper_doi 10.1021/ic300804y
_journal_volume 51
_journal_year 2012
_chemical_formula_sum 'C8 H12 Mn N2 O2 S2'
_chemical_formula_weight 287.26
_chemical_name_systematic
; 
 ? 
;
_space_group_IT_number 2
_symmetry_cell_setting triclinic
_symmetry_space_group_name_Hall '-P 1'
_symmetry_space_group_name_H-M 'P -1'
_atom_sites_solution_hydrogens geom
_atom_sites_solution_primary direct
_atom_sites_solution_secondary difmap
_audit_creation_method SHELXL-97
_cell_angle_alpha 110.69(3)
_cell_angle_beta 99.104(16)
_cell_angle_gamma 97.89(3)
_cell_formula_units_Z 1
_cell_length_a 5.801(8)
_cell_length_b 7.874(10)
_cell_length_c 8.036(12)
_cell_measurement_reflns_used 1046
_cell_measurement_temperature 298(2)
_cell_measurement_theta_max 27.70
_cell_measurement_theta_min 2.78
_cell_volume 331.6(8)
_computing_cell_refinement 'Bruker SAINT'
_computing_data_collection 'Bruker APEX2'
_computing_data_reduction 'Bruker SAINT'
_computing_molecular_graphics 'Bruker SHELXTL'
_computing_publication_material 'Bruker SHELXTL'
_computing_structure_refinement 'SHELXL-97 (Sheldrick, 2008)'
_computing_structure_solution 'SHELXS-97 (Sheldrick, 2008)'
_diffrn_ambient_temperature 298(2)
_diffrn_measured_fraction_theta_full 0.912
_diffrn_measured_fraction_theta_max 0.811
_diffrn_measurement_device_type 'Bruker APEX CCD'
_diffrn_measurement_method '\f scans'
_diffrn_radiation_monochromator graphite
_diffrn_radiation_source 'fine-focus sealed tube'
_diffrn_radiation_type MoK\a
_diffrn_radiation_wavelength 0.71073
_diffrn_reflns_av_R_equivalents 0.0972
_diffrn_reflns_av_sigmaI/netI 0.0667
_diffrn_reflns_limit_h_max 7
_diffrn_reflns_limit_h_min -7
_diffrn_reflns_limit_k_max 4
_diffrn_reflns_limit_k_min -10
_diffrn_reflns_limit_l_max 10
_diffrn_reflns_limit_l_min -10
_diffrn_reflns_number 1628
_diffrn_reflns_theta_full 25.00
_diffrn_reflns_theta_max 28.15
_diffrn_reflns_theta_min 2.78
_exptl_absorpt_coefficient_mu 1.293
_exptl_absorpt_correction_T_max 0.6749
_exptl_absorpt_correction_T_min 0.6393
_exptl_absorpt_correction_type multi-scan
_exptl_absorpt_process_details SADABS
_exptl_crystal_colour colourless
_exptl_crystal_density_diffrn 1.439
_exptl_crystal_description block
_exptl_crystal_F_000 147
_exptl_crystal_size_max 0.38
_exptl_crystal_size_mid 0.38
_exptl_crystal_size_min 0.33
_refine_diff_density_max 0.984
_refine_diff_density_min -0.490
_refine_diff_density_rms 0.146
_refine_ls_extinction_coef 0.17(3)
_refine_ls_extinction_expression Fc^*^=kFc[1+0.001xFc^2^\l^3^/sin(2\q)]^-1/4^
_refine_ls_extinction_method SHELXL
_refine_ls_goodness_of_fit_ref 1.019
_refine_ls_hydrogen_treatment constr
_refine_ls_matrix_type full
_refine_ls_number_parameters 73
_refine_ls_number_reflns 1317
_refine_ls_number_restraints 0
_refine_ls_restrained_S_all 1.019
_refine_ls_R_factor_all 0.0666
_refine_ls_R_factor_gt 0.0635
_refine_ls_shift/su_max 0.000
_refine_ls_shift/su_mean 0.000
_refine_ls_structure_factor_coef Fsqd
_refine_ls_weighting_details 'calc w=1/[\s^2^(Fo^2^)+(0.1152P)^2^+0.3144P] where P=(Fo^2^+2Fc^2^)/3'
_refine_ls_weighting_scheme calc
_refine_ls_wR_factor_gt 0.1736
_refine_ls_wR_factor_ref 0.1774
_reflns_number_gt 1187
_reflns_number_total 1317
_reflns_threshold_expression >2\s(I)
_cod_data_source_file ic300804y_si_002_9.cif
_cod_data_source_block jsm152
_cod_database_code 4330311

loop_
_symmetry_equiv_pos_as_xyz
'x, y, z'
'-x, -y, -z'

loop_
_atom_site_label
_atom_site_type_symbol
_atom_site_fract_x
_atom_site_fract_y
_atom_site_fract_z
_atom_site_U_iso_or_equiv
_atom_site_adp_type
_atom_site_occupancy
_atom_site_symmetry_multiplicity
_atom_site_calc_flag
_atom_site_refinement_flags
Mn1 Mn 0.5000 0.5000 0.5000 0.0367(4) Uani 1 2 d S
S1 S 0.14666(17) 0.26926(17) 0.22018(15) 0.0484(4) Uani 1 1 d .
O1 O 0.5239(6) 0.7072(5) 0.3662(5) 0.0565(9) Uani 1 1 d .
N1 N 0.2560(6) 0.6242(5) 0.6535(5) 0.0437(8) Uani 1 1 d .
C1 C 0.0890(6) 0.6672(6) 0.7051(5) 0.0372(8) Uani 1 1 d .
C2 C 0.4046(8) 0.7794(7) 0.2852(7) 0.0495(10) Uani 1 1 d .
C3 C 0.1507(9) 0.7858(9) 0.2925(10) 0.0707(17) Uani 1 1 d .
H3A H 0.1089 0.7406 0.3825 0.106 Uiso 1 1 calc R
H3B H 0.0495 0.7094 0.1753 0.106 Uiso 1 1 calc R
H3C H 0.1301 0.9114 0.3245 0.106 Uiso 1 1 calc R
C4 C 0.5086(10) 0.8696(9) 0.1696(9) 0.0658(14) Uani 1 1 d .
H4A H 0.5369 1.0021 0.2304 0.099 Uiso 1 1 calc R
H4B H 0.3987 0.8314 0.0540 0.099 Uiso 1 1 calc R
H4C H 0.6565 0.8330 0.1504 0.099 Uiso 1 1 calc R

loop_
_atom_site_aniso_label
_atom_site_aniso_U_11
_atom_site_aniso_U_22
_atom_site_aniso_U_33
_atom_site_aniso_U_23
_atom_site_aniso_U_13
_atom_site_aniso_U_12
Mn1 0.0233(5) 0.0488(6) 0.0459(6) 0.0244(4) 0.0115(3) 0.0115(3)
S1 0.0291(6) 0.0620(8) 0.0477(6) 0.0107(5) 0.0115(4) 0.0142(4)
O1 0.0427(17) 0.075(2) 0.071(2) 0.0512(19) 0.0098(15) 0.0125(15)
N1 0.0258(15) 0.055(2) 0.0482(19) 0.0166(16) 0.0097(13) 0.0087(13)
C1 0.0248(16) 0.044(2) 0.0414(19) 0.0166(16) 0.0054(14) 0.0056(13)
C2 0.043(2) 0.054(3) 0.057(2) 0.031(2) 0.0048(18) 0.0071(18)
C3 0.041(2) 0.092(4) 0.104(5) 0.068(4) 0.012(3) 0.013(2)
C4 0.058(3) 0.085(4) 0.078(3) 0.055(3) 0.021(3) 0.018(3)

loop_
_atom_type_symbol
_atom_type_description
_atom_type_scat_dispersion_real
_atom_type_scat_dispersion_imag
_atom_type_scat_source
C C 0.0033 0.0016 'International Tables Vol C Tables 4.2.6.8 and 6.1.1.4'
H H 0.0000 0.0000 'International Tables Vol C Tables 4.2.6.8 and 6.1.1.4'
N N 0.0061 0.0033 'International Tables Vol C Tables 4.2.6.8 and 6.1.1.4'
O O 0.0106 0.0060 'International Tables Vol C Tables 4.2.6.8 and 6.1.1.4'
S S 0.1246 0.1234 'International Tables Vol C Tables 4.2.6.8 and 6.1.1.4'
Mn Mn 0.3368 0.7283 'International Tables Vol C Tables 4.2.6.8 and 6.1.1.4'

loop_
_geom_angle_atom_site_label_1
_geom_angle_atom_site_label_2
_geom_angle_atom_site_label_3
_geom_angle
_geom_angle_site_symmetry_1
_geom_angle_site_symmetry_3
N1 Mn1 N1 180.000(1) 2_666 .
N1 Mn1 O1 87.19(16) 2_666 .
N1 Mn1 O1 92.81(16) . .
N1 Mn1 O1 92.81(16) 2_666 2_666
N1 Mn1 O1 87.19(16) . 2_666
O1 Mn1 O1 180.00(10) . 2_666
N1 Mn1 S1 87.39(15) 2_666 .
N1 Mn1 S1 92.61(15) . .
O1 Mn1 S1 90.30(14) . .
O1 Mn1 S1 89.70(14) 2_666 .
N1 Mn1 S1 92.61(15) 2_666 2_666
N1 Mn1 S1 87.39(15) . 2_666
O1 Mn1 S1 89.70(14) . 2_666
O1 Mn1 S1 90.30(14) 2_666 2_666
S1 Mn1 S1 180.0 . 2_666
C1 S1 Mn1 100.89(17) 2_566 .
C2 O1 Mn1 142.9(3) . .
C1 N1 Mn1 165.9(3) . .
N1 C1 S1 179.4(4) . 2_566
O1 C2 C3 123.2(4) . .
O1 C2 C4 120.6(5) . .
C3 C2 C4 116.2(4) . .
C2 C3 H3A 109.5 . .
C2 C3 H3B 109.5 . .
H3A C3 H3B 109.5 . .
C2 C3 H3C 109.5 . .
H3A C3 H3C 109.5 . .
H3B C3 H3C 109.5 . .
C2 C4 H4A 109.5 . .
C2 C4 H4B 109.5 . .
H4A C4 H4B 109.5 . .
C2 C4 H4C 109.5 . .
H4A C4 H4C 109.5 . .
H4B C4 H4C 109.5 . .

loop_
_geom_bond_atom_site_label_1
_geom_bond_atom_site_label_2
_geom_bond_distance
_geom_bond_site_symmetry_2
Mn1 N1 2.136(4) 2_666
Mn1 N1 2.136(4) .
Mn1 O1 2.250(4) .
Mn1 O1 2.250(4) 2_666
Mn1 S1 2.682(3) .
Mn1 S1 2.682(3) 2_666
S1 C1 1.648(4) 2_566
O1 C2 1.206(5) .
N1 C1 1.159(6) .
C1 S1 1.648(4) 2_566
C2 C3 1.491(7) .
C2 C4 1.502(7) .
C3 H3A 0.9600 .
C3 H3B 0.9600 .
C3 H3C 0.9600 .
C4 H4A 0.9600 .
C4 H4B 0.9600 .
C4 H4C 0.9600 .
